data_4128215
loop_
_publ_author_name
'Moreno, Juan J.'
'Espada, Mar\'ia F'
'Campos, Jes\'us'
'L\'opez-Serrano, Joaqu\'in'
'Macgregor, Stuart A.'
'Carmona, Ernesto'

_publ_section_title
;
 Base-Promoted, Remote C-H Activation at a Cationic
 (\h<sup>5</sup>-C<sub>5</sub>Me<sub>5</sub>)Ir(III) Center Involving
 Reversible C-C Bond Formation of Bound C<sub>5</sub>Me<sub>5</sub>.
;
_journal_issue 6
_journal_name_full 'Journal of the American Chemical Society'
_journal_page_first 2205
_journal_page_last 2210
_journal_paper_doi 10.1021/jacs.8b11752
_journal_volume 141
_journal_year 2019
_chemical_formula_sum 'C75 H71 B Cl2 F24 Ir P'
_chemical_formula_weight 1733.19
_space_group_crystal_system monoclinic
_space_group_IT_number 14
_space_group_name_Hall '-P 2ybc'
_space_group_name_H-M_alt 'P 1 21/c 1'
_symmetry_space_group_name_Hall '-P 2ybc'
_symmetry_space_group_name_H-M 'P 1 21/c 1'
_atom_sites_solution_hydrogens geom
_audit_creation_method SHELXL-2014/7
_cell_angle_alpha 90
_cell_angle_beta 99.3770(10)
_cell_angle_gamma 90
_cell_formula_units_Z 4
_cell_length_a 12.4064(2)
_cell_length_b 26.1504(4)
_cell_length_c 22.9127(4)
_cell_measurement_reflns_used 9794
_cell_measurement_temperature 193(2)
_cell_measurement_theta_max 26.79
_cell_measurement_theta_min 2.50
_cell_volume 7334.3(2)
_computing_cell_refinement 'Bruker SAINT'
_computing_data_collection 'Bruker APEX2'
_computing_data_reduction 'Bruker SAINT A'
_computing_structure_refinement 'SHELXL-2014/7 (Sheldrick, 2014)'
_computing_structure_solution 'SHELXT 2014/5 (Sheldrick, 2014)'
_diffrn_ambient_temperature 193(2)
_diffrn_measured_fraction_theta_full 0.999
_diffrn_measured_fraction_theta_max 0.998
_diffrn_measurement_device_type 'Bruker APEX-II CCD'
_diffrn_measurement_method '\f and \w scans'
_diffrn_radiation_monochromator graphite
_diffrn_radiation_source 'fine-focus sealed tube'
_diffrn_radiation_type MoK\a
_diffrn_radiation_wavelength 0.71073
_diffrn_reflns_av_R_equivalents 0.0617
_diffrn_reflns_av_unetI/netI 0.0463
_diffrn_reflns_Laue_measured_fraction_full 0.999
_diffrn_reflns_Laue_measured_fraction_max 0.998
_diffrn_reflns_limit_h_max 16
_diffrn_reflns_limit_h_min -16
_diffrn_reflns_limit_k_max 34
_diffrn_reflns_limit_k_min -34
_diffrn_reflns_limit_l_max 30
_diffrn_reflns_limit_l_min -30
_diffrn_reflns_number 117260
_diffrn_reflns_point_group_measured_fraction_full 0.999
_diffrn_reflns_point_group_measured_fraction_max 0.998
_diffrn_reflns_theta_full 25.242
_diffrn_reflns_theta_max 28.295
_diffrn_reflns_theta_min 1.837
_exptl_absorpt_coefficient_mu 2.019
_exptl_absorpt_correction_T_max 0.7457
_exptl_absorpt_correction_T_min 0.6240
_exptl_absorpt_correction_type multi-scan
_exptl_absorpt_process_details
; 
 SADABS, Bruker (2006). APEX 2. Version 2.1. Bruker Analytical
 X-ray Solutions, Madison, Wisconsin, USA. 
;
_exptl_crystal_colour yellow
_exptl_crystal_density_diffrn 1.570
_exptl_crystal_description prism
_exptl_crystal_F_000 3472
_exptl_crystal_size_max 0.20
_exptl_crystal_size_mid 0.12
_exptl_crystal_size_min 0.10
_refine_diff_density_max 2.405
_refine_diff_density_min -1.173
_refine_diff_density_rms 0.108
_refine_ls_extinction_method none
_refine_ls_goodness_of_fit_ref 1.029
_refine_ls_hydrogen_treatment constr
_refine_ls_matrix_type full
_refine_ls_number_parameters 946
_refine_ls_number_reflns 18203
_refine_ls_number_restraints 0
_refine_ls_restrained_S_all 1.029
_refine_ls_R_factor_all 0.0653
_refine_ls_R_factor_gt 0.0423
_refine_ls_shift/su_max 0.003
_refine_ls_shift/su_mean 0.000
_refine_ls_structure_factor_coef Fsqd
_refine_ls_weighting_details 'w=1/[\s^2^(Fo^2^)+(0.0599P)^2^+8.3654P] where P=(Fo^2^+2Fc^2^)/3'
_refine_ls_weighting_scheme calc
_refine_ls_wR_factor_gt 0.1021
_refine_ls_wR_factor_ref 0.1131
_reflns_Friedel_coverage 0.000
_reflns_number_gt 13848
_reflns_number_total 18203
_reflns_threshold_expression 'I > 2\s(I)'
_cod_data_source_file ja8b11752_si_005.cif
_cod_data_source_block jcm0217a_0m
_cod_database_code 4128215
_shelx_shelxl_version_number 2014/7
_shelx_space_group_comment
;
The symmetry employed for this shelxl refinement is uniquely defined
by the following loop, which should always be used as a source of
symmetry information in preference to the above space-group names.
They are only intended as comments.
;

loop_
_space_group_symop_operation_xyz
'x, y, z'
'-x, y+1/2, -z+1/2'
'-x, -y, -z'
'x, -y-1/2, z-1/2'

loop_
_atom_site_label
_atom_site_type_symbol
_atom_site_fract_x
_atom_site_fract_y
_atom_site_fract_z
_atom_site_U_iso_or_equiv
_atom_site_adp_type
_atom_site_occupancy
_atom_site_site_symmetry_order
_atom_site_calc_flag
_atom_site_refinement_flags_posn
_atom_site_refinement_flags_adp
Ir1 Ir 0.46748(2) 0.39848(2) 0.26094(2) 0.02145(5) Uani 1 1 d . .
P1 P 0.36483(8) 0.46944(4) 0.23329(4) 0.02193(19) Uani 1 1 d . .
F20 F 1.1221(3) 0.48919(12) 0.6567(2) 0.0948(15) Uani 1 1 d . .
F3 F 1.5309(2) 0.70488(11) 0.54522(15) 0.0571(8) Uani 1 1 d . .
F2 F 1.4373(3) 0.76351(12) 0.49481(14) 0.0592(9) Uani 1 1 d . .
F1 F 1.4182(2) 0.75016(10) 0.58441(13) 0.0479(7) Uani 1 1 d . .
F21 F 1.0219(4) 0.48626(11) 0.57175(15) 0.0796(12) Uani 1 1 d . .
F19 F 0.9526(3) 0.48483(13) 0.64987(17) 0.0773(11) Uani 1 1 d . .
F18 F 1.0931(4) 0.71411(16) 0.73794(16) 0.0996(15) Uani 1 1 d . .
F16 F 0.9529(3) 0.6779(3) 0.7533(2) 0.150(3) Uani 1 1 d . .
F17 F 1.1084(4) 0.64584(17) 0.78121(15) 0.0984(15) Uani 1 1 d . .
F15 F 0.7696(4) 0.86535(14) 0.5845(3) 0.120(2) Uani 1 1 d . .
F14 F 0.7789(5) 0.7944(2) 0.6228(2) 0.151(3) Uani 1 1 d . .
F24 F 1.1067(5) 0.84697(14) 0.4105(2) 0.116(2) Uani 1 1 d . .
F23 F 0.9863(4) 0.89897(15) 0.4228(2) 0.1044(17) Uani 1 1 d . .
F22 F 1.1260(4) 0.89266(15) 0.48641(17) 0.0920(15) Uani 1 1 d . .
F9 F 0.8675(9) 0.7060(2) 0.2720(2) 0.213(5) Uani 1 1 d . .
F5 F 1.2511(3) 0.52279(10) 0.45356(17) 0.0655(9) Uani 1 1 d . .
F4 F 1.4105(3) 0.54849(15) 0.4498(2) 0.1042(18) Uani 1 1 d . .
F6 F 1.2809(4) 0.56204(13) 0.37908(15) 0.0873(13) Uani 1 1 d . .
C24 C 0.6786(4) 0.4859(2) 0.2114(3) 0.0516(13) Uani 1 1 d . .
H24A H 0.6523 0.4861 0.2494 0.077 Uiso 1 1 calc R U
H24B H 0.6908 0.5212 0.1994 0.077 Uiso 1 1 calc R U
H24C H 0.7473 0.4668 0.2152 0.077 Uiso 1 1 calc R U
C27 C 0.2291(4) 0.3222(2) 0.1490(2) 0.0496(13) Uani 1 1 d . .
H27A H 0.2374 0.3056 0.1878 0.074 Uiso 1 1 calc R U
H27B H 0.1620 0.3100 0.1243 0.074 Uiso 1 1 calc R U
H27C H 0.2249 0.3593 0.1540 0.074 Uiso 1 1 calc R U
C42 C 0.4250(4) 0.53094(15) 0.25680(19) 0.0360(10) Uani 1 1 d . .
H42A H 0.3713 0.5581 0.2453 0.054 Uiso 1 1 calc R U
H42B H 0.4893 0.5368 0.2379 0.054 Uiso 1 1 calc R U
H42C H 0.4468 0.5310 0.2999 0.054 Uiso 1 1 calc R U
C40 C -0.0317(4) 0.52163(18) 0.0799(2) 0.0423(11) Uani 1 1 d . .
H40A H -0.0753 0.5530 0.0774 0.063 Uiso 1 1 calc R U
H40B H -0.0804 0.4919 0.0758 0.063 Uiso 1 1 calc R U
H40C H 0.0126 0.5213 0.0482 0.063 Uiso 1 1 calc R U
C39 C -0.0275(4) 0.5184(2) 0.1886(2) 0.0457(12) Uani 1 1 d . .
H39A H 0.0191 0.5215 0.2273 0.069 Uiso 1 1 calc R U
H39B H -0.0680 0.4861 0.1866 0.069 Uiso 1 1 calc R U
H39C H -0.0792 0.5471 0.1830 0.069 Uiso 1 1 calc R U
C36 C 0.5016(4) 0.6301(2) 0.1604(3) 0.0521(14) Uani 1 1 d . .
H36A H 0.5756 0.6206 0.1548 0.078 Uiso 1 1 calc R U
H36B H 0.4944 0.6256 0.2021 0.078 Uiso 1 1 calc R U
H36C H 0.4878 0.6660 0.1491 0.078 Uiso 1 1 calc R U
Cl2 Cl 0.37566(16) 0.66583(6) 0.31236(10) 0.0847(5) Uani 1 1 d . .
C6 C 0.2732(3) 0.36955(19) 0.3510(2) 0.0388(10) Uani 1 1 d . .
H6A H 0.2205 0.3595 0.3162 0.058 Uiso 1 1 calc R U
H6B H 0.2578 0.4046 0.3624 0.058 Uiso 1 1 calc R U
H6C H 0.2673 0.3463 0.3838 0.058 Uiso 1 1 calc R U
Cl1 Cl 0.22415(15) 0.73024(7) 0.36327(7) 0.0713(4) Uani 1 1 d . .
C10 C 0.4673(4) 0.44673(16) 0.39734(19) 0.0338(9) Uani 1 1 d . .
H10A H 0.4747 0.4362 0.4388 0.051 Uiso 1 1 calc R U
H10B H 0.3959 0.4629 0.3852 0.051 Uiso 1 1 calc R U
H10C H 0.5253 0.4711 0.3928 0.051 Uiso 1 1 calc R U
C9 C 0.6874(3) 0.40014(17) 0.3673(2) 0.0338(9) Uani 1 1 d . .
H9A H 0.6881 0.4370 0.3598 0.051 Uiso 1 1 calc R U
H9B H 0.7395 0.3831 0.3459 0.051 Uiso 1 1 calc R U
H9C H 0.7082 0.3938 0.4098 0.051 Uiso 1 1 calc R U
F11 F 0.5800(4) 0.5923(4) 0.3858(3) 0.205(4) Uani 1 1 d . .
C61 C 0.7611(3) 0.61419(15) 0.4142(2) 0.0301(9) Uani 1 1 d . .
C60 C 0.8384(3) 0.62861(15) 0.46235(18) 0.0266(8) Uani 1 1 d . .
H60 H 0.8255 0.6209 0.5011 0.032 Uiso 1 1 calc R U
C3QQ C 0.2380(6) 0.6810(3) 0.3139(3) 0.082(2) Uani 1 1 d . .
H3Q1 H 0.2025 0.6912 0.2737 0.098 Uiso 1 1 calc R U
H3Q2 H 0.1999 0.6502 0.3253 0.098 Uiso 1 1 calc R U
C59 C 0.9346(3) 0.65413(13) 0.45535(17) 0.0225(7) Uani 1 1 d . .
C67 C 1.0187(3) 0.64525(14) 0.57263(16) 0.0216(7) Uani 1 1 d . .
C72 C 1.0171(3) 0.59133(14) 0.57296(17) 0.0239(8) Uani 1 1 d . .
H72 H 1.0096 0.5735 0.5364 0.029 Uiso 1 1 calc R U
C71 C 1.0262(3) 0.56362(15) 0.62502(18) 0.0268(8) Uani 1 1 d . .
C74 C 1.0311(4) 0.50607(17) 0.6244(2) 0.0411(11) Uani 1 1 d . .
C57 C 1.4312(3) 0.72638(17) 0.5342(2) 0.0346(10) Uani 1 1 d . .
C53 C 1.3429(3) 0.68911(14) 0.51397(17) 0.0257(8) Uani 1 1 d . .
C52 C 1.2355(3) 0.69947(14) 0.52090(17) 0.0239(8) Uani 1 1 d . .
H52 H 1.2210 0.7296 0.5414 0.029 Uiso 1 1 calc R U
C51 C 1.1483(3) 0.66741(13) 0.49906(16) 0.0211(7) Uani 1 1 d . .
C68 C 1.0286(3) 0.66879(15) 0.62771(17) 0.0251(8) Uani 1 1 d . .
H68 H 1.0307 0.7051 0.6297 0.030 Uiso 1 1 calc R U
C69 C 1.0356(3) 0.64103(17) 0.68010(18) 0.0301(9) Uani 1 1 d . .
C70 C 1.0335(3) 0.58794(17) 0.67903(18) 0.0308(9) Uani 1 1 d . .
H70 H 1.0370 0.5688 0.7145 0.037 Uiso 1 1 calc R U
C73 C 1.0434(4) 0.6680(2) 0.7380(2) 0.0443(12) Uani 1 1 d . .
C43 C 0.9889(3) 0.73671(14) 0.51431(16) 0.0236(8) Uani 1 1 d . .
C44 C 1.0364(3) 0.77536(14) 0.48417(17) 0.0266(8) Uani 1 1 d . .
H44 H 1.0953 0.7668 0.4642 0.032 Uiso 1 1 calc R U
C45 C 1.0003(3) 0.82548(14) 0.48276(18) 0.0282(8) Uani 1 1 d . .
C46 C 0.9161(4) 0.84005(15) 0.51190(18) 0.0305(9) Uani 1 1 d . .
H46 H 0.8924 0.8746 0.5115 0.037 Uiso 1 1 calc R U
C47 C 0.8668(3) 0.80264(15) 0.54193(17) 0.0280(8) Uani 1 1 d . .
C48 C 0.9026(3) 0.75243(14) 0.54257(17) 0.0255(8) Uani 1 1 d . .
H48 H 0.8672 0.7276 0.5631 0.031 Uiso 1 1 calc R U
C50 C 0.7761(4) 0.81668(18) 0.5737(2) 0.0402(11) Uani 1 1 d . .
F13 F 0.6813(3) 0.8070(3) 0.5448(2) 0.141(2) Uani 1 1 d . .
C49 C 1.0556(4) 0.86525(17) 0.4508(2) 0.0398(11) Uani 1 1 d . .
C64 C 0.9473(3) 0.66427(15) 0.39649(17) 0.0271(8) Uani 1 1 d . .
H64 H 1.0105 0.6821 0.3893 0.033 Uiso 1 1 calc R U
C63 C 0.8709(4) 0.64907(16) 0.34889(18) 0.0316(9) Uani 1 1 d . .
C62 C 0.7760(4) 0.62364(17) 0.35694(19) 0.0334(9) Uani 1 1 d . .
H62 H 0.7235 0.6132 0.3242 0.040 Uiso 1 1 calc R U
F12 F 0.6333(4) 0.5938(3) 0.4743(2) 0.142(3) Uani 1 1 d . .
C66 C 0.8879(5) 0.6614(2) 0.2874(2) 0.0527(14) Uani 1 1 d . .
F8 F 0.8327(6) 0.6340(3) 0.24667(17) 0.161(3) Uani 1 1 d . .
F7 F 0.9834(4) 0.6536(4) 0.27783(19) 0.189(4) Uani 1 1 d . .
C56 C 1.1759(3) 0.62291(15) 0.47086(17) 0.0245(8) Uani 1 1 d . .
H56 H 1.1194 0.5999 0.4550 0.029 Uiso 1 1 calc R U
C55 C 1.2828(3) 0.61121(14) 0.46527(18) 0.0272(8) Uani 1 1 d . .
C58 C 1.3066(4) 0.56140(18) 0.4371(2) 0.0413(11) Uani 1 1 d . .
C54 C 1.3674(3) 0.64443(15) 0.48560(18) 0.0263(8) Uani 1 1 d . .
H54 H 1.4402 0.6370 0.4804 0.032 Uiso 1 1 calc R U
C17 C 0.4408(3) 0.38791(14) 0.16592(17) 0.0239(8) Uani 1 1 d . .
C18 C 0.5512(3) 0.41008(15) 0.18551(18) 0.0270(8) Uani 1 1 d . .
C23 C 0.5931(4) 0.46049(17) 0.1645(2) 0.0364(10) Uani 1 1 d . .
H23 H 0.5298 0.4844 0.1546 0.044 Uiso 1 1 calc R U
C25 C 0.6401(5) 0.4497(2) 0.1079(3) 0.0620(16) Uani 1 1 d . .
H25A H 0.7025 0.4264 0.1168 0.093 Uiso 1 1 calc R U
H25B H 0.6642 0.4819 0.0922 0.093 Uiso 1 1 calc R U
H25C H 0.5838 0.4340 0.0784 0.093 Uiso 1 1 calc R U
C8 C 0.6208(4) 0.29968(16) 0.2833(2) 0.0360(10) Uani 1 1 d . .
H8A H 0.5975 0.2635 0.2827 0.043 Uiso 1 1 calc R U
H8B H 0.6966 0.3020 0.3048 0.043 Uiso 1 1 calc R U
C3 C 0.5454(3) 0.33236(15) 0.31337(18) 0.0282(8) Uani 1 1 d . .
C2 C 0.4308(3) 0.32336(15) 0.31126(18) 0.0280(8) Uani 1 1 d . .
C1 C 0.3869(3) 0.36696(15) 0.33634(18) 0.0275(8) Uani 1 1 d . .
C5 C 0.4765(3) 0.40105(14) 0.35964(17) 0.0249(8) Uani 1 1 d . .
C4 C 0.5747(3) 0.37940(15) 0.34660(17) 0.0261(8) Uani 1 1 d . .
C22 C 0.4330(4) 0.33079(16) 0.1541(2) 0.0325(9) Uani 1 1 d . .
C26 C 0.3280(4) 0.30913(17) 0.1190(2) 0.0400(11) Uani 1 1 d . .
H26 H 0.3164 0.3264 0.0795 0.048 Uiso 1 1 calc R U
C28 C 0.3327(5) 0.25164(19) 0.1077(3) 0.0565(14) Uani 1 1 d . .
H28A H 0.3928 0.2442 0.0860 0.085 Uiso 1 1 calc R U
H28B H 0.2636 0.2404 0.0842 0.085 Uiso 1 1 calc R U
H28C H 0.3448 0.2334 0.1456 0.085 Uiso 1 1 calc R U
C12 C 0.3681(3) 0.42461(14) 0.12732(16) 0.0223(7) Uani 1 1 d . .
C13 C 0.3517(3) 0.41918(15) 0.06586(17) 0.0277(8) Uani 1 1 d . .
H13 H 0.3818 0.3906 0.0486 0.033 Uiso 1 1 calc R U
C14 C 0.2921(4) 0.45511(16) 0.03020(18) 0.0322(9) Uani 1 1 d . .
H14 H 0.2783 0.4504 -0.0115 0.039 Uiso 1 1 calc R U
C15 C 0.2521(3) 0.49827(15) 0.05522(17) 0.0278(8) Uani 1 1 d . .
H15 H 0.2107 0.5227 0.0303 0.033 Uiso 1 1 calc R U
C16 C 0.2716(3) 0.50633(14) 0.11616(17) 0.0232(8) Uani 1 1 d . .
C11 C 0.3282(3) 0.46872(14) 0.15260(16) 0.0213(7) Uani 1 1 d . .
C29 C 0.2326(3) 0.55780(14) 0.13573(17) 0.0243(8) Uani 1 1 d . .
C30 C 0.3020(4) 0.60056(15) 0.13537(19) 0.0307(9) Uani 1 1 d . .
C31 C 0.2611(4) 0.64896(16) 0.1460(2) 0.0412(11) Uani 1 1 d . .
H31 H 0.3069 0.6781 0.1463 0.049 Uiso 1 1 calc R U
C32 C 0.1553(4) 0.65483(17) 0.1558(2) 0.0429(11) Uani 1 1 d . .
H32 H 0.1288 0.6880 0.1630 0.051 Uiso 1 1 calc R U
C33 C 0.0875(4) 0.61304(17) 0.1555(2) 0.0367(10) Uani 1 1 d . .
H33 H 0.0147 0.6178 0.1625 0.044 Uiso 1 1 calc R U
C34 C 0.1239(3) 0.56390(15) 0.14511(17) 0.0265(8) Uani 1 1 d . .
C38 C 0.0434(3) 0.51947(15) 0.13995(19) 0.0295(9) Uani 1 1 d . .
H38 H 0.0859 0.4869 0.1420 0.035 Uiso 1 1 calc R U
C35 C 0.4179(4) 0.59577(17) 0.1215(2) 0.0392(11) Uani 1 1 d . .
H35 H 0.4416 0.5595 0.1293 0.047 Uiso 1 1 calc R U
C37 C 0.4198(5) 0.6065(2) 0.0561(3) 0.0558(14) Uani 1 1 d . .
H37A H 0.3732 0.5817 0.0318 0.084 Uiso 1 1 calc R U
H37B H 0.4949 0.6035 0.0482 0.084 Uiso 1 1 calc R U
H37C H 0.3926 0.6411 0.0464 0.084 Uiso 1 1 calc R U
C65 C 0.6611(4) 0.5875(2) 0.4246(3) 0.0539(14) Uani 1 1 d . .
B1 B 1.0220(3) 0.67637(16) 0.51061(19) 0.0216(8) Uani 1 1 d . .
F10 F 0.6740(5) 0.5380(2) 0.4267(4) 0.194(4) Uani 1 1 d . .
C41 C 0.2351(3) 0.47373(17) 0.26018(18) 0.0328(9) Uani 1 1 d . .
H41A H 0.1961 0.5045 0.2441 0.049 Uiso 1 1 calc R U
H41B H 0.2485 0.4755 0.3035 0.049 Uiso 1 1 calc R U
H41C H 0.1909 0.4435 0.2475 0.049 Uiso 1 1 calc R U
C21 C 0.5166(4) 0.30114(16) 0.17830(19) 0.0347(10) Uani 1 1 d . .
H21 H 0.5129 0.2657 0.1690 0.042 Uiso 1 1 calc R U
C19 C 0.6181(4) 0.37838(17) 0.2224(2) 0.0352(10) Uani 1 1 d . .
H19 H 0.6701 0.3936 0.2524 0.042 Uiso 1 1 calc R U
C20 C 0.6152(3) 0.31985(17) 0.2188(2) 0.0354(10) Uani 1 1 d . .
H20 H 0.6818 0.3079 0.2034 0.042 Uiso 1 1 calc R U
C7 C 0.3714(4) 0.27589(18) 0.2900(2) 0.0406(11) Uiso 1 1 d . .
H7A H 0.3898 0.2487 0.3194 0.061 Uiso 1 1 calc R U
H7B H 0.3926 0.2653 0.2525 0.061 Uiso 1 1 calc R U
H7C H 0.2925 0.2823 0.2842 0.061 Uiso 1 1 calc R U

loop_
_atom_site_aniso_label
_atom_site_aniso_U_11
_atom_site_aniso_U_22
_atom_site_aniso_U_33
_atom_site_aniso_U_23
_atom_site_aniso_U_13
_atom_site_aniso_U_12
Ir1 0.01995(7) 0.02124(7) 0.02296(8) 0.00094(6) 0.00289(5) 0.00392(6)
P1 0.0238(5) 0.0209(4) 0.0207(5) -0.0005(4) 0.0025(4) 0.0038(4)
F20 0.078(3) 0.0340(17) 0.154(4) 0.006(2) -0.036(3) 0.0158(17)
F3 0.0239(13) 0.0524(18) 0.091(2) -0.0150(16) -0.0026(14) -0.0030(12)
F2 0.064(2) 0.0522(17) 0.0579(19) 0.0165(15) -0.0008(16) -0.0294(15)
F1 0.0460(16) 0.0444(15) 0.0506(17) -0.0174(13) -0.0001(13) -0.0127(13)
F21 0.158(4) 0.0255(14) 0.060(2) -0.0024(14) 0.033(2) 0.0013(19)
F19 0.103(3) 0.0493(19) 0.087(3) 0.0114(18) 0.036(2) -0.0304(19)
F18 0.157(4) 0.086(3) 0.056(2) -0.035(2) 0.019(2) -0.034(3)
F16 0.045(2) 0.298(8) 0.111(4) -0.149(5) 0.025(2) -0.006(3)
F17 0.134(4) 0.113(3) 0.0376(19) -0.020(2) -0.019(2) 0.037(3)
F15 0.133(4) 0.049(2) 0.213(6) -0.020(3) 0.129(4) 0.011(2)
F14 0.192(5) 0.183(5) 0.109(4) 0.090(4) 0.119(4) 0.139(5)
F24 0.213(5) 0.047(2) 0.119(3) 0.003(2) 0.124(4) -0.023(3)
F23 0.085(3) 0.074(3) 0.147(4) 0.079(3) -0.003(3) -0.011(2)
F22 0.103(3) 0.096(3) 0.072(3) 0.007(2) 0.001(2) -0.076(3)
F9 0.483(14) 0.102(4) 0.088(4) 0.055(3) 0.151(6) 0.079(6)
F5 0.075(2) 0.0271(14) 0.102(3) -0.0091(16) 0.039(2) 0.0009(15)
F4 0.0333(17) 0.082(3) 0.193(5) -0.092(3) 0.006(2) 0.0083(17)
F6 0.164(4) 0.054(2) 0.050(2) -0.0222(16) 0.035(2) 0.000(2)
C24 0.038(3) 0.048(3) 0.068(4) 0.001(3) 0.008(3) -0.012(2)
C27 0.039(3) 0.053(3) 0.052(3) 0.008(2) -0.005(2) -0.008(2)
C42 0.051(3) 0.0229(19) 0.030(2) -0.0057(16) -0.006(2) 0.0013(19)
C40 0.042(3) 0.039(2) 0.043(3) -0.001(2) -0.005(2) -0.004(2)
C39 0.033(2) 0.061(3) 0.046(3) 0.009(2) 0.012(2) 0.004(2)
C36 0.042(3) 0.043(3) 0.070(4) 0.006(3) 0.004(3) -0.016(2)
Cl2 0.0872(12) 0.0508(9) 0.1196(16) -0.0106(9) 0.0274(11) -0.0085(8)
C6 0.026(2) 0.047(3) 0.046(3) 0.008(2) 0.012(2) -0.0013(19)
Cl1 0.0846(11) 0.0747(10) 0.0604(9) 0.0148(8) 0.0291(9) -0.0077(9)
C10 0.035(2) 0.036(2) 0.029(2) -0.0050(17) 0.0015(18) 0.0022(19)
C9 0.0235(19) 0.039(2) 0.036(2) -0.0002(19) -0.0030(17) -0.0035(18)
F11 0.061(3) 0.407(12) 0.127(4) 0.140(6) -0.044(3) -0.117(5)
C61 0.0213(18) 0.030(2) 0.038(2) 0.0008(17) 0.0023(17) -0.0020(16)
C60 0.0225(18) 0.0269(19) 0.030(2) -0.0012(16) 0.0039(16) -0.0005(15)
C3QQ 0.084(5) 0.080(5) 0.074(5) -0.008(4) -0.009(4) -0.010(4)
C59 0.0223(17) 0.0187(16) 0.0260(19) -0.0005(14) 0.0025(15) 0.0017(14)
C67 0.0199(17) 0.0233(18) 0.0220(18) -0.0014(14) 0.0050(15) 0.0013(14)
C72 0.0259(19) 0.0210(18) 0.0249(19) -0.0011(14) 0.0047(16) 0.0005(14)
C71 0.0249(19) 0.0236(18) 0.033(2) 0.0052(16) 0.0079(17) 0.0001(15)
C74 0.048(3) 0.027(2) 0.046(3) 0.005(2) 0.001(2) 0.000(2)
C57 0.028(2) 0.034(2) 0.041(2) 0.0025(19) 0.0017(19) -0.0048(18)
C53 0.0241(18) 0.0252(18) 0.027(2) -0.0002(15) 0.0028(16) -0.0039(15)
C52 0.0257(18) 0.0212(17) 0.0251(19) 0.0005(15) 0.0052(16) 0.0021(15)
C51 0.0218(17) 0.0203(17) 0.0211(18) -0.0006(14) 0.0029(15) 0.0005(14)
C68 0.0243(18) 0.0241(18) 0.0264(19) -0.0009(15) 0.0029(16) 0.0052(15)
C69 0.0258(19) 0.040(2) 0.025(2) -0.0033(17) 0.0043(17) 0.0083(18)
C70 0.029(2) 0.039(2) 0.024(2) 0.0088(17) 0.0037(17) 0.0047(17)
C73 0.046(3) 0.060(3) 0.027(2) -0.009(2) 0.006(2) 0.006(2)
C43 0.0250(18) 0.0219(17) 0.0231(19) 0.0021(14) 0.0013(15) -0.0012(14)
C44 0.030(2) 0.0226(18) 0.027(2) -0.0015(15) 0.0041(17) -0.0031(16)
C45 0.034(2) 0.0205(18) 0.029(2) 0.0010(15) 0.0029(18) -0.0024(16)
C46 0.038(2) 0.0197(18) 0.032(2) -0.0016(16) 0.0017(18) 0.0026(17)
C47 0.029(2) 0.0271(19) 0.027(2) -0.0023(16) 0.0017(17) 0.0061(17)
C48 0.0253(19) 0.0238(18) 0.028(2) 0.0025(15) 0.0045(16) 0.0000(15)
C50 0.041(3) 0.035(2) 0.046(3) 0.002(2) 0.014(2) 0.010(2)
F13 0.041(2) 0.259(7) 0.130(4) -0.096(5) 0.036(2) -0.016(3)
C49 0.051(3) 0.026(2) 0.044(3) 0.0045(19) 0.010(2) -0.005(2)
C64 0.0265(19) 0.0268(19) 0.029(2) 0.0011(16) 0.0065(16) -0.0002(16)
C63 0.033(2) 0.035(2) 0.027(2) 0.0009(17) 0.0047(18) 0.0009(18)
C62 0.031(2) 0.033(2) 0.033(2) -0.0049(18) -0.0046(18) 0.0036(18)
F12 0.078(3) 0.267(8) 0.091(3) -0.045(4) 0.042(3) -0.110(4)
C66 0.061(4) 0.067(4) 0.027(2) 0.005(2) -0.001(2) -0.010(3)
F8 0.212(6) 0.240(7) 0.029(2) -0.015(3) 0.012(3) -0.135(6)
F7 0.082(3) 0.450(13) 0.044(2) 0.032(5) 0.033(2) 0.022(5)
C56 0.0213(18) 0.0243(18) 0.028(2) -0.0042(15) 0.0038(16) -0.0047(15)
C55 0.0271(19) 0.0240(19) 0.032(2) -0.0055(15) 0.0079(17) -0.0003(15)
C58 0.029(2) 0.040(2) 0.058(3) -0.018(2) 0.015(2) -0.0001(19)
C54 0.0169(17) 0.030(2) 0.032(2) -0.0043(16) 0.0050(16) 0.0001(15)
C17 0.0235(18) 0.0268(19) 0.0217(18) -0.0019(14) 0.0041(15) 0.0040(15)
C18 0.0235(19) 0.030(2) 0.030(2) -0.0045(16) 0.0115(17) 0.0002(15)
C23 0.030(2) 0.035(2) 0.047(3) 0.006(2) 0.016(2) -0.0031(18)
C25 0.054(3) 0.078(4) 0.061(4) 0.017(3) 0.031(3) -0.006(3)
C8 0.034(2) 0.027(2) 0.046(3) 0.0016(18) 0.002(2) 0.0117(18)
C3 0.0259(19) 0.028(2) 0.030(2) 0.0041(16) 0.0007(17) 0.0044(16)
C2 0.031(2) 0.0244(18) 0.027(2) 0.0074(16) 0.0012(17) 0.0023(16)
C1 0.0193(17) 0.031(2) 0.032(2) 0.0067(17) 0.0050(16) 0.0005(16)
C5 0.0234(18) 0.0266(18) 0.0241(18) 0.0055(15) 0.0026(15) 0.0015(16)
C4 0.0229(19) 0.0294(19) 0.0251(19) 0.0054(16) 0.0010(16) 0.0009(16)
C22 0.033(2) 0.026(2) 0.039(2) -0.0013(17) 0.0061(19) -0.0014(17)
C26 0.045(3) 0.031(2) 0.042(3) 0.0006(19) 0.001(2) 0.000(2)
C28 0.074(4) 0.035(3) 0.056(3) -0.004(2) -0.001(3) -0.003(3)
C12 0.0230(18) 0.0210(17) 0.0232(18) 0.0004(14) 0.0046(15) 0.0004(14)
C13 0.035(2) 0.0235(18) 0.026(2) -0.0028(15) 0.0098(17) -0.0005(17)
C14 0.041(2) 0.034(2) 0.0216(19) -0.0004(16) 0.0057(18) -0.0009(19)
C15 0.032(2) 0.0261(19) 0.0248(19) 0.0028(15) 0.0025(17) 0.0029(16)
C16 0.0234(18) 0.0216(17) 0.0246(19) 0.0017(14) 0.0033(15) 0.0008(15)
C11 0.0215(17) 0.0219(17) 0.0207(18) 0.0001(14) 0.0033(15) -0.0007(14)
C29 0.0284(19) 0.0212(17) 0.0226(18) 0.0028(14) 0.0022(16) 0.0018(15)
C30 0.035(2) 0.0218(18) 0.034(2) 0.0052(17) 0.0028(18) -0.0017(17)
C31 0.051(3) 0.023(2) 0.047(3) -0.0012(19) 0.001(2) -0.002(2)
C32 0.052(3) 0.028(2) 0.048(3) -0.007(2) 0.005(2) 0.007(2)
C33 0.040(2) 0.034(2) 0.036(2) -0.0037(18) 0.006(2) 0.0086(19)
C34 0.031(2) 0.0263(19) 0.0214(18) 0.0018(15) 0.0006(16) 0.0043(16)
C38 0.0252(19) 0.028(2) 0.035(2) 0.0032(17) 0.0035(17) 0.0033(16)
C35 0.039(2) 0.029(2) 0.050(3) 0.004(2) 0.008(2) -0.0058(19)
C37 0.061(4) 0.057(3) 0.056(3) 0.006(3) 0.027(3) -0.013(3)
C65 0.034(3) 0.073(4) 0.055(3) -0.001(3) 0.009(3) -0.026(3)
B1 0.0211(19) 0.0191(18) 0.026(2) -0.0021(16) 0.0068(17) -0.0022(16)
F10 0.136(5) 0.094(4) 0.380(12) -0.014(5) 0.125(7) -0.070(4)
C41 0.033(2) 0.041(2) 0.026(2) 0.0067(18) 0.0106(18) 0.0155(19)
C21 0.042(2) 0.0235(19) 0.039(2) -0.0068(17) 0.008(2) 0.0099(18)
C19 0.030(2) 0.037(2) 0.039(2) -0.0016(19) 0.0074(19) -0.0015(18)
C20 0.028(2) 0.040(2) 0.039(2) -0.0025(19) 0.0065(19) 0.0151(18)

loop_
_atom_type_symbol
_atom_type_description
_atom_type_scat_dispersion_real
_atom_type_scat_dispersion_imag
_atom_type_scat_source
C C 0.0033 0.0016 'International Tables Vol C Tables 4.2.6.8 and 6.1.1.4'
H H 0.0000 0.0000 'International Tables Vol C Tables 4.2.6.8 and 6.1.1.4'
B B 0.0013 0.0007 'International Tables Vol C Tables 4.2.6.8 and 6.1.1.4'
P P 0.1023 0.0942 'International Tables Vol C Tables 4.2.6.8 and 6.1.1.4'
F F 0.0171 0.0103 'International Tables Vol C Tables 4.2.6.8 and 6.1.1.4'
Ir Ir -1.4442 7.9887 'International Tables Vol C Tables 4.2.6.8 and 6.1.1.4'
Cl Cl 0.1484 0.1585 'International Tables Vol C Tables 4.2.6.8 and 6.1.1.4'

loop_
_geom_angle_atom_site_label_1
_geom_angle_atom_site_label_2
_geom_angle_atom_site_label_3
_geom_angle
C17 Ir1 C18 40.07(15)
C17 Ir1 C3 115.07(14)
C18 Ir1 C3 108.29(15)
C17 Ir1 C4 145.49(15)
C18 Ir1 C4 115.76(15)
C3 Ir1 C4 38.12(14)
C17 Ir1 C5 171.84(14)
C18 Ir1 C5 147.41(15)
C3 Ir1 C5 62.33(14)
C4 Ir1 C5 36.84(14)
C17 Ir1 C19 65.01(16)
C18 Ir1 C19 35.80(16)
C3 Ir1 C19 73.52(16)
C4 Ir1 C19 83.09(16)
C5 Ir1 C19 119.50(15)
C17 Ir1 P1 80.65(10)
C18 Ir1 P1 89.04(11)
C3 Ir1 P1 162.22(11)
C4 Ir1 P1 130.49(11)
C5 Ir1 P1 100.90(10)
C19 Ir1 P1 122.80(12)
C17 Ir1 C1 134.38(15)
C18 Ir1 C1 166.85(14)
C3 Ir1 C1 61.25(15)
C4 Ir1 C1 61.83(14)
C5 Ir1 C1 37.49(14)
C19 Ir1 C1 134.77(15)
P1 Ir1 C1 102.12(10)
C17 Ir1 C2 112.02(14)
C18 Ir1 C2 131.21(15)
C3 Ir1 C2 36.28(14)
C4 Ir1 C2 61.36(14)
C5 Ir1 C2 60.99(14)
C19 Ir1 C2 103.62(15)
P1 Ir1 C2 132.03(10)
C1 Ir1 C2 35.67(14)
C41 P1 C42 100.9(2)
C41 P1 C11 104.79(18)
C42 P1 C11 109.31(18)
C41 P1 Ir1 116.17(14)
C42 P1 Ir1 116.99(15)
C11 P1 Ir1 107.91(12)
C23 C24 H24A 109.5
C23 C24 H24B 109.5
H24A C24 H24B 109.5
C23 C24 H24C 109.5
H24A C24 H24C 109.5
H24B C24 H24C 109.5
C26 C27 H27A 109.5
C26 C27 H27B 109.5
H27A C27 H27B 109.5
C26 C27 H27C 109.5
H27A C27 H27C 109.5
H27B C27 H27C 109.5
P1 C42 H42A 109.5
P1 C42 H42B 109.5
H42A C42 H42B 109.5
P1 C42 H42C 109.5
H42A C42 H42C 109.5
H42B C42 H42C 109.5
C38 C40 H40A 109.5
C38 C40 H40B 109.5
H40A C40 H40B 109.5
C38 C40 H40C 109.5
H40A C40 H40C 109.5
H40B C40 H40C 109.5
C38 C39 H39A 109.5
C38 C39 H39B 109.5
H39A C39 H39B 109.5
C38 C39 H39C 109.5
H39A C39 H39C 109.5
H39B C39 H39C 109.5
C35 C36 H36A 109.5
C35 C36 H36B 109.5
H36A C36 H36B 109.5
C35 C36 H36C 109.5
H36A C36 H36C 109.5
H36B C36 H36C 109.5
C1 C6 H6A 109.5
C1 C6 H6B 109.5
H6A C6 H6B 109.5
C1 C6 H6C 109.5
H6A C6 H6C 109.5
H6B C6 H6C 109.5
C5 C10 H10A 109.5
C5 C10 H10B 109.5
H10A C10 H10B 109.5
C5 C10 H10C 109.5
H10A C10 H10C 109.5
H10B C10 H10C 109.5
C4 C9 H9A 109.5
C4 C9 H9B 109.5
H9A C9 H9B 109.5
C4 C9 H9C 109.5
H9A C9 H9C 109.5
H9B C9 H9C 109.5
C62 C61 C60 121.7(4)
C62 C61 C65 119.1(4)
C60 C61 C65 119.3(4)
C61 C60 C59 122.0(4)
C61 C60 H60 119.0
C59 C60 H60 119.0
Cl1 C3QQ Cl2 112.2(4)
Cl1 C3QQ H3Q1 109.2
Cl2 C3QQ H3Q1 109.2
Cl1 C3QQ H3Q2 109.2
Cl2 C3QQ H3Q2 109.2
H3Q1 C3QQ H3Q2 107.9
C60 C59 C64 115.5(3)
C60 C59 B1 123.5(3)
C64 C59 B1 120.8(3)
C68 C67 C72 115.9(3)
C68 C67 B1 123.6(3)
C72 C67 B1 120.1(3)
C71 C72 C67 121.9(4)
C71 C72 H72 119.0
C67 C72 H72 119.0
C70 C71 C72 121.0(4)
C70 C71 C74 118.1(4)
C72 C71 C74 120.8(4)
F21 C74 F20 108.9(5)
F21 C74 F19 106.2(4)
F20 C74 F19 103.5(4)
F21 C74 C71 114.1(4)
F20 C74 C71 111.1(4)
F19 C74 C71 112.2(4)
F2 C57 F1 105.7(4)
F2 C57 F3 106.2(4)
F1 C57 F3 105.5(4)
F2 C57 C53 112.8(4)
F1 C57 C53 112.7(4)
F3 C57 C53 113.2(4)
C54 C53 C52 120.1(3)
C54 C53 C57 119.3(4)
C52 C53 C57 120.5(4)
C53 C52 C51 122.8(3)
C53 C52 H52 118.6
C51 C52 H52 118.6
C52 C51 C56 115.5(3)
C52 C51 B1 124.0(3)
C56 C51 B1 120.2(3)
C67 C68 C69 122.3(4)
C67 C68 H68 118.8
C69 C68 H68 118.8
C70 C69 C68 120.5(4)
C70 C69 C73 119.2(4)
C68 C69 C73 120.4(4)
C71 C70 C69 118.3(4)
C71 C70 H70 120.8
C69 C70 H70 120.8
F16 C73 F17 110.5(5)
F16 C73 F18 104.3(5)
F17 C73 F18 99.9(5)
F16 C73 C69 114.4(4)
F17 C73 C69 113.9(4)
F18 C73 C69 112.5(4)
C48 C43 C44 115.4(3)
C48 C43 B1 121.7(3)
C44 C43 B1 122.6(3)
C45 C44 C43 122.1(4)
C45 C44 H44 118.9
C43 C44 H44 118.9
C46 C45 C44 121.2(4)
C46 C45 C49 119.1(4)
C44 C45 C49 119.7(4)
C45 C46 C47 118.2(4)
C45 C46 H46 120.9
C47 C46 H46 120.9
C48 C47 C46 120.3(4)
C48 C47 C50 119.8(4)
C46 C47 C50 119.9(4)
C47 C48 C43 122.8(4)
C47 C48 H48 118.6
C43 C48 H48 118.6
F14 C50 F13 105.1(6)
F14 C50 F15 106.1(5)
F13 C50 F15 102.2(5)
F14 C50 C47 114.3(4)
F13 C50 C47 113.8(4)
F15 C50 C47 114.3(4)
F24 C49 F22 107.0(5)
F24 C49 F23 104.8(5)
F22 C49 F23 104.6(4)
F24 C49 C45 114.1(4)
F22 C49 C45 112.8(4)
F23 C49 C45 112.7(4)
C63 C64 C59 122.2(4)
C63 C64 H64 118.9
C59 C64 H64 118.9
C64 C63 C62 121.3(4)
C64 C63 C66 119.9(4)
C62 C63 C66 118.8(4)
C61 C62 C63 117.4(4)
C61 C62 H62 121.3
C63 C62 H62 121.3
F9 C66 F7 105.0(7)
F9 C66 F8 105.1(6)
F7 C66 F8 100.9(6)
F9 C66 C63 114.9(5)
F7 C66 C63 114.3(5)
F8 C66 C63 115.1(5)
C55 C56 C51 122.4(3)
C55 C56 H56 118.8
C51 C56 H56 118.8
C54 C55 C56 121.0(4)
C54 C55 C58 119.8(4)
C56 C55 C58 119.2(4)
F5 C58 F6 104.3(4)
F5 C58 F4 106.3(5)
F6 C58 F4 107.0(4)
F5 C58 C55 113.3(4)
F6 C58 C55 113.0(4)
F4 C58 C55 112.4(4)
C55 C54 C53 118.2(4)
C55 C54 H54 120.9
C53 C54 H54 120.9
C18 C17 C12 111.3(3)
C18 C17 C22 117.7(3)
C12 C17 C22 120.6(3)
C18 C17 Ir1 70.4(2)
C12 C17 Ir1 119.3(3)
C22 C17 Ir1 107.4(3)
C19 C18 C17 112.8(4)
C19 C18 C23 121.1(4)
C17 C18 C23 125.9(4)
C19 C18 Ir1 75.2(3)
C17 C18 Ir1 69.5(2)
C23 C18 Ir1 127.1(3)
C18 C23 C24 112.7(4)
C18 C23 C25 107.8(4)
C24 C23 C25 110.9(4)
C18 C23 H23 108.4
C24 C23 H23 108.4
C25 C23 H23 108.4
C23 C25 H25A 109.5
C23 C25 H25B 109.5
H25A C25 H25B 109.5
C23 C25 H25C 109.5
H25A C25 H25C 109.5
H25B C25 H25C 109.5
C3 C8 C20 107.8(3)
C3 C8 H8A 110.2
C20 C8 H8A 110.2
C3 C8 H8B 110.2
C20 C8 H8B 110.2
H8A C8 H8B 108.5
C2 C3 C4 108.4(3)
C2 C3 C8 125.1(4)
C4 C3 C8 126.4(4)
C2 C3 Ir1 76.6(2)
C4 C3 Ir1 71.2(2)
C8 C3 Ir1 115.9(3)
C1 C2 C3 107.3(3)
C1 C2 C7 126.8(4)
C3 C2 C7 125.8(4)
C1 C2 Ir1 69.4(2)
C3 C2 Ir1 67.1(2)
C7 C2 Ir1 131.4(3)
C2 C1 C5 108.6(3)
C2 C1 C6 124.1(4)
C5 C1 C6 125.3(4)
C2 C1 Ir1 75.0(2)
C5 C1 Ir1 69.8(2)
C6 C1 Ir1 134.0(3)
C4 C5 C1 108.0(3)
C4 C5 C10 126.3(4)
C1 C5 C10 125.2(4)
C4 C5 Ir1 71.3(2)
C1 C5 Ir1 72.7(2)
C10 C5 Ir1 127.7(3)
C5 C4 C3 107.3(3)
C5 C4 C9 125.2(4)
C3 C4 C9 127.4(4)
C5 C4 Ir1 71.8(2)
C3 C4 Ir1 70.7(2)
C9 C4 Ir1 125.8(3)
C21 C22 C17 118.2(4)
C21 C22 C26 122.7(4)
C17 C22 C26 118.9(4)
C22 C26 C28 113.7(4)
C22 C26 C27 110.9(4)
C28 C26 C27 110.4(4)
C22 C26 H26 107.1
C28 C26 H26 107.1
C27 C26 H26 107.1
C26 C28 H28A 109.5
C26 C28 H28B 109.5
H28A C28 H28B 109.5
C26 C28 H28C 109.5
H28A C28 H28C 109.5
H28B C28 H28C 109.5
C13 C12 C11 119.5(3)
C13 C12 C17 120.2(3)
C11 C12 C17 119.7(3)
C14 C13 C12 120.3(4)
C14 C13 H13 119.9
C12 C13 H13 119.9
C13 C14 C15 120.1(4)
C13 C14 H14 120.0
C15 C14 H14 120.0
C16 C15 C14 121.3(4)
C16 C15 H15 119.4
C14 C15 H15 119.4
C15 C16 C11 118.6(3)
C15 C16 C29 114.7(3)
C11 C16 C29 126.7(3)
C16 C11 C12 120.2(3)
C16 C11 P1 127.7(3)
C12 C11 P1 112.1(3)
C34 C29 C30 120.7(4)
C34 C29 C16 120.2(3)
C30 C29 C16 118.3(4)
C31 C30 C29 118.4(4)
C31 C30 C35 119.4(4)
C29 C30 C35 122.1(4)
C32 C31 C30 120.8(4)
C32 C31 H31 119.6
C30 C31 H31 119.6
C31 C32 C33 120.5(4)
C31 C32 H32 119.7
C33 C32 H32 119.7
C32 C33 C34 121.1(4)
C32 C33 H33 119.4
C34 C33 H33 119.4
C33 C34 C29 118.3(4)
C33 C34 C38 119.3(4)
C29 C34 C38 122.2(3)
C34 C38 C39 113.9(4)
C34 C38 C40 109.7(3)
C39 C38 C40 108.5(4)
C34 C38 H38 108.2
C39 C38 H38 108.2
C40 C38 H38 108.2
C30 C35 C37 110.7(4)
C30 C35 C36 113.6(4)
C37 C35 C36 110.1(4)
C30 C35 H35 107.4
C37 C35 H35 107.4
C36 C35 H35 107.4
C35 C37 H37A 109.5
C35 C37 H37B 109.5
H37A C37 H37B 109.5
C35 C37 H37C 109.5
H37A C37 H37C 109.5
H37B C37 H37C 109.5
F11 C65 F12 109.1(6)
F11 C65 F10 102.0(7)
F12 C65 F10 98.5(7)
F11 C65 C61 116.2(5)
F12 C65 C61 116.6(5)
F10 C65 C61 112.0(5)
C59 B1 C43 104.1(3)
C59 B1 C67 112.7(3)
C43 B1 C67 113.0(3)
C59 B1 C51 110.7(3)
C43 B1 C51 113.5(3)
C67 B1 C51 103.1(3)
P1 C41 H41A 109.5
P1 C41 H41B 109.5
H41A C41 H41B 109.5
P1 C41 H41C 109.5
H41A C41 H41C 109.5
H41B C41 H41C 109.5
C22 C21 C20 124.6(4)
C22 C21 H21 117.7
C20 C21 H21 117.7
C18 C19 C20 124.5(4)
C18 C19 Ir1 69.0(2)
C20 C19 Ir1 103.9(3)
C18 C19 H19 117.7
C20 C19 H19 117.7
Ir1 C19 H19 97.3
C21 C20 C19 111.7(3)
C21 C20 C8 112.6(4)
C19 C20 C8 106.9(4)
C21 C20 H20 108.5
C19 C20 H20 108.5
C8 C20 H20 108.5
C2 C7 H7A 109.5
C2 C7 H7B 109.5
H7A C7 H7B 109.5
C2 C7 H7C 109.5
H7A C7 H7C 109.5
H7B C7 H7C 109.5

loop_
_geom_bond_atom_site_label_1
_geom_bond_atom_site_label_2
_geom_bond_distance
Ir1 C17 2.166(4)
Ir1 C18 2.178(4)
Ir1 C3 2.234(4)
Ir1 C4 2.240(4)
Ir1 C5 2.247(4)
Ir1 C19 2.255(4)
Ir1 P1 2.2812(9)
Ir1 C1 2.286(4)
Ir1 C2 2.359(4)
P1 C41 1.818(4)
P1 C42 1.817(4)
P1 C11 1.831(4)
F20 C74 1.321(6)
F3 C57 1.345(5)
F2 C57 1.336(5)
F1 C57 1.341(5)
F21 C74 1.301(6)
F19 C74 1.335(6)
F18 C73 1.354(7)
F16 C73 1.255(6)
F17 C73 1.306(6)
F15 C50 1.301(6)
F14 C50 1.261(6)
F24 C49 1.294(6)
F23 C49 1.322(6)
F22 C49 1.308(6)
F9 C66 1.231(7)
F5 C58 1.311(6)
F4 C58 1.318(5)
F6 C58 1.317(6)
C24 C23 1.533(7)
C24 H24A 0.9800
C24 H24B 0.9800
C24 H24C 0.9800
C27 C26 1.540(7)
C27 H27A 0.9800
C27 H27B 0.9800
C27 H27C 0.9800
C42 H42A 0.9800
C42 H42B 0.9800
C42 H42C 0.9800
C40 C38 1.531(6)
C40 H40A 0.9800
C40 H40B 0.9800
C40 H40C 0.9800
C39 C38 1.529(6)
C39 H39A 0.9800
C39 H39B 0.9800
C39 H39C 0.9800
C36 C35 1.541(7)
C36 H36A 0.9800
C36 H36B 0.9800
C36 H36C 0.9800
Cl2 C3QQ 1.759(8)
C6 C1 1.503(6)
C6 H6A 0.9800
C6 H6B 0.9800
C6 H6C 0.9800
Cl1 C3QQ 1.741(7)
C10 C5 1.490(5)
C10 H10A 0.9800
C10 H10B 0.9800
C10 H10C 0.9800
C9 C4 1.504(5)
C9 H9A 0.9800
C9 H9B 0.9800
C9 H9C 0.9800
F11 C65 1.237(7)
C61 C62 1.377(6)
C61 C60 1.391(6)
C61 C65 1.476(6)
C60 C59 1.399(5)
C60 H60 0.9500
C3QQ H3Q1 0.9900
C3QQ H3Q2 0.9900
C59 C64 1.408(5)
C59 B1 1.634(6)
C67 C68 1.391(5)
C67 C72 1.410(5)
C67 B1 1.644(6)
C72 C71 1.385(5)
C72 H72 0.9500
C71 C70 1.381(6)
C71 C74 1.506(6)
C57 C53 1.483(5)
C53 C54 1.394(5)
C53 C52 1.394(5)
C52 C51 1.395(5)
C52 H52 0.9500
C51 C56 1.400(5)
C51 B1 1.647(6)
C68 C69 1.393(5)
C68 H68 0.9500
C69 C70 1.389(6)
C69 C73 1.493(6)
C70 H70 0.9500
C43 C48 1.399(5)
C43 C44 1.407(5)
C43 B1 1.636(5)
C44 C45 1.384(5)
C44 H44 0.9500
C45 C46 1.382(6)
C45 C49 1.501(6)
C46 C47 1.393(6)
C46 H46 0.9500
C47 C48 1.386(5)
C47 C50 1.483(6)
C48 H48 0.9500
C50 F13 1.278(6)
C64 C63 1.382(6)
C64 H64 0.9500
C63 C62 1.390(6)
C63 C66 1.494(6)
C62 H62 0.9500
F12 C65 1.253(7)
C66 F7 1.256(7)
C66 F8 1.283(7)
C56 C55 1.388(5)
C56 H56 0.9500
C55 C54 1.383(5)
C55 C58 1.504(6)
C54 H54 0.9500
C17 C18 1.488(5)
C17 C12 1.502(5)
C17 C22 1.518(5)
C18 C19 1.365(6)
C18 C23 1.524(6)
C23 C25 1.533(7)
C23 H23 1.0000
C25 H25A 0.9800
C25 H25B 0.9800
C25 H25C 0.9800
C8 C3 1.513(6)
C8 C20 1.559(6)
C8 H8A 0.9900
C8 H8B 0.9900
C3 C2 1.435(6)
C3 C4 1.461(6)
C2 C1 1.424(6)
C2 C7 1.485(6)
C1 C5 1.457(5)
C5 C4 1.418(5)
C22 C21 1.341(6)
C22 C26 1.524(6)
C26 C28 1.529(6)
C26 H26 1.0000
C28 H28A 0.9800
C28 H28B 0.9800
C28 H28C 0.9800
C12 C13 1.397(5)
C12 C11 1.416(5)
C13 C14 1.378(6)
C13 H13 0.9500
C14 C15 1.393(6)
C14 H14 0.9500
C15 C16 1.394(5)
C15 H15 0.9500
C16 C11 1.402(5)
C16 C29 1.522(5)
C29 C34 1.409(6)
C29 C30 1.413(5)
C30 C31 1.399(6)
C30 C35 1.528(7)
C31 C32 1.376(7)
C31 H31 0.9500
C32 C33 1.378(7)
C32 H32 0.9500
C33 C34 1.395(6)
C33 H33 0.9500
C34 C38 1.524(6)
C38 H38 1.0000
C35 C37 1.528(7)
C35 H35 1.0000
C37 H37A 0.9800
C37 H37B 0.9800
C37 H37C 0.9800
C65 F10 1.302(8)
C41 H41A 0.9800
C41 H41B 0.9800
C41 H41C 0.9800
C21 C20 1.492(6)
C21 H21 0.9500
C19 C20 1.533(6)
C19 H19 0.9500
C20 H20 1.0000
C7 H7A 0.9800
C7 H7B 0.9800
C7 H7C 0.9800
